data_2218934
loop_
_publ_author_name
'Lee, Hon Man'
'Lu, Chi-Ying'
'Cheng, Pi-Yun'

_publ_section_title
;
 3,3'-Bis(4-fluorobenzyl)-1,1'-ethylenediimidazolium
 tribromidocuprate(I)
;
_journal_coeditor_code CF2209
_journal_issue 8
_journal_name_full 'Acta Crystallographica Section E'
_journal_page_first m1028
_journal_paper_doi 10.1107/S1600536808021521
_journal_volume 64
_journal_year 2008
_chemical_formula_iupac '(C22 H22 F2 N4) [Cu Br3]'
_chemical_formula_moiety 'C22 H22 F2 N4 2+, Br3 Cu 2-'
_chemical_formula_sum 'C22 H22 Br3 Cu F2 N4'
_chemical_formula_weight 683.71
_chemical_name_systematic
;
3,3'-Bis(4-fluorobenzyl)-1,1'-ethylenediimidazolium tribromidocuprate(I)
;
_space_group_IT_number 15
_symmetry_cell_setting monoclinic
_symmetry_space_group_name_Hall '-C 2yc'
_symmetry_space_group_name_H-M 'C 1 2/c 1'
_atom_sites_solution_hydrogens geom
_atom_sites_solution_primary direct
_atom_sites_solution_secondary difmap
_audit_creation_method SHELXL-97
_cell_angle_alpha 90.00
_cell_angle_beta 117.582(4)
_cell_angle_gamma 90.00
_cell_formula_units_Z 4
_cell_length_a 15.4994(11)
_cell_length_b 11.0825(8)
_cell_length_c 15.4464(12)
_cell_measurement_reflns_used 3837
_cell_measurement_temperature 150(2)
_cell_measurement_theta_max 27.1
_cell_measurement_theta_min 2.4
_cell_volume 2351.7(3)
_computing_cell_refinement 'SAINT (Bruker, 2001)'
_computing_data_collection 'SMART (Bruker, 2001)'
_computing_data_reduction 'SAINT (Bruker, 2001)'
_computing_molecular_graphics 'SHELXTL (Sheldrick, 2008)'
_computing_publication_material 'SHELXTL (Sheldrick, 2008)'
_computing_structure_refinement 'SHELXTL (Sheldrick, 2008)'
_computing_structure_solution 'SHELXTL (Sheldrick, 2008)'
_diffrn_ambient_temperature 150(2)
_diffrn_detector_area_resol_mean 8.3
_diffrn_measured_fraction_theta_full 0.993
_diffrn_measured_fraction_theta_max 0.993
_diffrn_measurement_device_type 'Bruker SMART 1000'
_diffrn_measurement_method \w
_diffrn_radiation_monochromator graphite
_diffrn_radiation_type MoK\a
_diffrn_radiation_wavelength 0.71073
_diffrn_reflns_av_R_equivalents 0.0227
_diffrn_reflns_av_sigmaI/netI 0.0204
_diffrn_reflns_limit_h_max 20
_diffrn_reflns_limit_h_min -20
_diffrn_reflns_limit_k_max 14
_diffrn_reflns_limit_k_min -14
_diffrn_reflns_limit_l_max 20
_diffrn_reflns_limit_l_min -20
_diffrn_reflns_number 11647
_diffrn_reflns_theta_full 27.50
_diffrn_reflns_theta_max 27.50
_diffrn_reflns_theta_min 2.36
_exptl_absorpt_coefficient_mu 6.060
_exptl_absorpt_correction_T_max 0.3177
_exptl_absorpt_correction_T_min 0.2135
_exptl_absorpt_correction_type multi-scan
_exptl_absorpt_process_details '(SADABS; Sheldrick, 2001)'
_exptl_crystal_colour colorless
_exptl_crystal_density_diffrn 1.931
_exptl_crystal_density_method 'not measured'
_exptl_crystal_description prism
_exptl_crystal_F_000 1336
_exptl_crystal_size_max 0.30
_exptl_crystal_size_mid 0.21
_exptl_crystal_size_min 0.19
_refine_diff_density_max 1.508
_refine_diff_density_min -0.735
_refine_ls_extinction_method none
_refine_ls_goodness_of_fit_ref 1.034
_refine_ls_hydrogen_treatment constr
_refine_ls_matrix_type full
_refine_ls_number_parameters 146
_refine_ls_number_reflns 2686
_refine_ls_number_restraints 0
_refine_ls_restrained_S_all 1.034
_refine_ls_R_factor_all 0.0425
_refine_ls_R_factor_gt 0.0316
_refine_ls_shift/su_max 0.000
_refine_ls_shift/su_mean 0.000
_refine_ls_structure_factor_coef Fsqd
_refine_ls_weighting_details 'calc w=1/[\s^2^(Fo^2^)+(0.0522P)^2^+7.4402P] where P=(Fo^2^+2Fc^2^)/3'
_refine_ls_weighting_scheme calc
_refine_ls_wR_factor_gt 0.0839
_refine_ls_wR_factor_ref 0.0913
_reflns_number_gt 2242
_reflns_number_total 2686
_reflns_threshold_expression I>2\s(I)
_cod_data_source_file cf2209.cif
_cod_data_source_block I
_cod_original_sg_symbol_H-M 'C 2/c'
_cod_database_code 2218934
_cod_database_fobs_code 2218934

loop_
_symmetry_equiv_pos_as_xyz
'x, y, z'
'-x, y, -z+1/2'
'x+1/2, y+1/2, z'
'-x+1/2, y+1/2, -z+1/2'
'-x, -y, -z'
'x, -y, z-1/2'
'-x+1/2, -y+1/2, -z'
'x+1/2, -y+1/2, z-1/2'

loop_
_atom_site_type_symbol
_atom_site_label
_atom_site_fract_x
_atom_site_fract_y
_atom_site_fract_z
_atom_site_U_iso_or_equiv
_atom_site_adp_type
_atom_site_calc_flag
_atom_site_refinement_flags
_atom_site_occupancy
Cu Cu1 0.5000 0.18316(6) 0.2500 0.03387(17) Uani d S 1
Br Br1 0.48562(2) 0.06476(3) 0.11487(2) 0.02810(12) Uani d . 1
Br Br2 0.5000 0.39352(5) 0.2500 0.03037(14) Uani d S 1
F F1 0.8176(2) 0.0493(2) 0.03890(16) 0.0474(6) Uani d . 1
N N1 0.71155(19) 0.6850(2) 0.08805(18) 0.0213(6) Uani d . 1
N N2 0.7085(2) 0.5320(2) 0.17325(18) 0.0213(5) Uani d . 1
C C1 0.7483(2) 0.7770(3) 0.0448(2) 0.0224(6) Uani d . 1
H H1A 0.8143 0.8030 0.0933 0.027 Uiso calc R 1
H H1B 0.7050 0.8484 0.0254 0.027 Uiso calc R 1
C C2 0.7660(2) 0.6007(3) 0.1510(2) 0.0241(7) Uani d . 1
H H2A 0.8343 0.5911 0.1759 0.029 Uiso calc R 1
C C3 0.6162(2) 0.6686(3) 0.0690(3) 0.0286(7) Uani d . 1
H H3A 0.5618 0.7158 0.0264 0.034 Uiso calc R 1
C C4 0.6148(3) 0.5730(3) 0.1223(3) 0.0287(7) Uani d . 1
H H4A 0.5591 0.5401 0.1241 0.034 Uiso calc R 1
C C5 0.7439(3) 0.4259(3) 0.2389(2) 0.0254(7) Uani d . 1
H H5A 0.6941 0.4014 0.2586 0.030 Uiso calc R 1
H H5B 0.8039 0.4478 0.2986 0.030 Uiso calc R 1
C C6 0.7651(2) 0.3216(3) 0.1889(2) 0.0229(7) Uani d . 1
C C7 0.6915(3) 0.2417(3) 0.1315(2) 0.0290(7) Uani d . 1
H H7A 0.6286 0.2509 0.1268 0.035 Uiso calc R 1
C C8 0.7084(3) 0.1489(3) 0.0809(3) 0.0355(9) Uani d . 1
H H8A 0.6581 0.0945 0.0416 0.043 Uiso calc R 1
C C9 0.8001(3) 0.1388(3) 0.0898(2) 0.0325(8) Uani d . 1
C C10 0.8756(3) 0.2142(3) 0.1463(3) 0.0324(8) Uani d . 1
H H10A 0.9386 0.2033 0.1513 0.039 Uiso calc R 1
C C11 0.8573(2) 0.3071(3) 0.1961(2) 0.0268(7) Uani d . 1
H H11A 0.9082 0.3610 0.2352 0.032 Uiso calc R 1

loop_
_atom_site_aniso_label
_atom_site_aniso_U_11
_atom_site_aniso_U_22
_atom_site_aniso_U_33
_atom_site_aniso_U_12
_atom_site_aniso_U_13
_atom_site_aniso_U_23
Cu1 0.0247(3) 0.0338(4) 0.0381(3) 0.000 0.0102(3) 0.000
Br1 0.02629(19) 0.0309(2) 0.02709(18) -0.00222(13) 0.01230(14) -0.00081(13)
Br2 0.0272(2) 0.0304(3) 0.0374(3) 0.000 0.0182(2) 0.000
F1 0.0816(19) 0.0265(12) 0.0329(11) 0.0060(11) 0.0254(12) -0.0055(9)
N1 0.0236(13) 0.0230(14) 0.0183(12) -0.0005(11) 0.0107(10) 0.0001(10)
N2 0.0242(13) 0.0216(13) 0.0204(12) 0.0010(11) 0.0123(10) 0.0022(10)
C1 0.0282(16) 0.0202(16) 0.0216(14) -0.0029(13) 0.0138(12) 0.0006(12)
C2 0.0242(16) 0.0266(17) 0.0220(15) 0.0003(13) 0.0112(12) 0.0039(12)
C3 0.0228(16) 0.0292(18) 0.0350(18) 0.0036(14) 0.0144(14) 0.0086(14)
C4 0.0233(16) 0.0311(18) 0.0371(18) 0.0013(14) 0.0185(14) 0.0046(15)
C5 0.0322(18) 0.0232(17) 0.0238(15) 0.0011(14) 0.0156(14) 0.0059(13)
C6 0.0271(16) 0.0210(16) 0.0208(14) -0.0014(13) 0.0112(12) 0.0042(12)
C7 0.0268(17) 0.0274(18) 0.0300(17) -0.0066(14) 0.0107(13) 0.0044(14)
C8 0.044(2) 0.0245(18) 0.0269(17) -0.0103(16) 0.0068(15) 0.0037(14)
C9 0.055(2) 0.0176(16) 0.0223(15) 0.0036(16) 0.0151(15) 0.0021(13)
C10 0.0349(19) 0.031(2) 0.0313(17) 0.0040(15) 0.0155(15) -0.0002(15)
C11 0.0260(17) 0.0248(17) 0.0259(15) -0.0017(13) 0.0089(13) -0.0024(13)

loop_
_atom_type_symbol
_atom_type_description
_atom_type_scat_dispersion_real
_atom_type_scat_dispersion_imag
_atom_type_scat_source
C C 0.0033 0.0016 'International Tables Vol C Tables 4.2.6.8 and 6.1.1.4'
H H 0.0000 0.0000 'International Tables Vol C Tables 4.2.6.8 and 6.1.1.4'
N N 0.0061 0.0033 'International Tables Vol C Tables 4.2.6.8 and 6.1.1.4'
F F 0.0171 0.0103 'International Tables Vol C Tables 4.2.6.8 and 6.1.1.4'
Cu Cu 0.3201 1.2651 'International Tables Vol C Tables 4.2.6.8 and 6.1.1.4'
Br Br -0.2901 2.4595 'International Tables Vol C Tables 4.2.6.8 and 6.1.1.4'

loop_
_geom_angle_atom_site_label_1
_geom_angle_atom_site_label_2
_geom_angle_atom_site_label_3
_geom_angle_site_symmetry_1
_geom_angle_site_symmetry_3
_geom_angle
_geom_angle_publ_flag
Br2 Cu1 Br1 . . 123.349(16) yes
Br2 Cu1 Br1 . 2_655 123.349(16) ?
Br1 Cu1 Br1 . 2_655 113.30(3) yes
C2 N1 C3 . . 108.6(3) ?
C2 N1 C1 . . 124.8(3) ?
C3 N1 C1 . . 126.6(3) ?
C2 N2 C4 . . 108.7(3) ?
C2 N2 C5 . . 123.3(3) ?
C4 N2 C5 . . 127.9(3) ?
N1 C1 C1 . 7_665 108.8(3) ?
N1 C1 H1A . . 109.9 ?
C1 C1 H1A 7_665 . 109.9 ?
N1 C1 H1B . . 109.9 ?
C1 C1 H1B 7_665 . 109.9 ?
H1A C1 H1B . . 108.3 ?
N1 C2 N2 . . 108.4(3) ?
N1 C2 H2A . . 125.8 ?
N2 C2 H2A . . 125.8 ?
C4 C3 N1 . . 107.0(3) ?
C4 C3 H3A . . 126.5 ?
N1 C3 H3A . . 126.5 ?
C3 C4 N2 . . 107.4(3) ?
C3 C4 H4A . . 126.3 ?
N2 C4 H4A . . 126.3 ?
N2 C5 C6 . . 110.9(3) ?
N2 C5 H5A . . 109.5 ?
C6 C5 H5A . . 109.5 ?
N2 C5 H5B . . 109.5 ?
C6 C5 H5B . . 109.5 ?
H5A C5 H5B . . 108.0 ?
C7 C6 C11 . . 119.1(3) ?
C7 C6 C5 . . 120.4(3) ?
C11 C6 C5 . . 120.5(3) ?
C8 C7 C6 . . 121.2(3) ?
C8 C7 H7A . . 119.4 ?
C6 C7 H7A . . 119.4 ?
C9 C8 C7 . . 117.5(3) ?
C9 C8 H8A . . 121.2 ?
C7 C8 H8A . . 121.2 ?
F1 C9 C8 . . 118.3(3) ?
F1 C9 C10 . . 118.0(4) ?
C8 C9 C10 . . 123.6(4) ?
C9 C10 C11 . . 118.0(4) ?
C9 C10 H10A . . 121.0 ?
C11 C10 H10A . . 121.0 ?
C10 C11 C6 . . 120.5(3) ?
C10 C11 H11A . . 119.8 ?
C6 C11 H11A . . 119.8 ?

loop_
_geom_bond_atom_site_label_1
_geom_bond_atom_site_label_2
_geom_bond_site_symmetry_2
_geom_bond_distance
_geom_bond_publ_flag
Cu1 Br2 . 2.3314(9) yes
Cu1 Br1 . 2.3869(5) yes
Cu1 Br1 2_655 2.3869(5) ?
F1 C9 . 1.368(4) ?
N1 C2 . 1.331(4) ?
N1 C3 . 1.379(4) ?
N1 C1 . 1.470(4) ?
N2 C2 . 1.333(4) ?
N2 C4 . 1.370(4) ?
N2 C5 . 1.482(4) ?
C1 C1 7_665 1.532(6) ?
C1 H1A . 0.990 ?
C1 H1B . 0.990 ?
C2 H2A . 0.950 ?
C3 C4 . 1.349(5) ?
C3 H3A . 0.950 ?
C4 H4A . 0.950 ?
C5 C6 . 1.508(5) ?
C5 H5A . 0.990 ?
C5 H5B . 0.990 ?
C6 C7 . 1.390(5) ?
C6 C11 . 1.391(5) ?
C7 C8 . 1.388(6) ?
C7 H7A . 0.950 ?
C8 C9 . 1.369(6) ?
C8 H8A . 0.950 ?
C9 C10 . 1.373(5) ?
C10 C11 . 1.390(5) ?
C10 H10A . 0.950 ?
C11 H11A . 0.950 ?
